data_4100485
loop_
_publ_author_name
'M. Jagoda'
'S. Warzeska'
'H. Pritzkow'
'H. Wadepohl'
'P. Imhof'
'J. Smith'
'R. Kr\"amer'

_publ_section_title
;
Catalytic Transesterification of Dialkyl Phosphates by a Bioinspired
Dicopper(II) Macrocyclic Complex
;
_journal_name_full 'Journal of the American Chemical Society'
_journal_page_first 15061
_journal_paper_doi 10.1021/ja051357b
_journal_year 2005
_chemical_formula_sum 'C38 H44 Cu2 N12 O14'
_chemical_formula_weight 1019.93
_space_group_IT_number 14
_symmetry_cell_setting monoclinic
_symmetry_space_group_name_Hall '-P 2ybc'
_symmetry_space_group_name_H-M 'P 1 21/c 1'
_cell_angle_alpha 90.00
_cell_angle_beta 96.93(3)
_cell_angle_gamma 90.00
_cell_formula_units_Z 4
_cell_length_a 18.151(4)
_cell_length_b 14.728(3)
_cell_length_c 16.064(3)
_cell_measurement_temperature 293(2)
_cell_volume 4263(2)
_diffrn_ambient_temperature 170(2)
_exptl_crystal_density_diffrn 1.589
_cod_depositor_comments
;
The following automatic conversions were performed:
'_symmetry_cell_setting' value 'Monoclinic' changed to 'monoclinic'
according to '/home/saulius/struct/CIF-dictionaries/cif_core.dic'
dictionary named 'cif_core.dic' version 2.4.1 from 2010-06-29.

Automatic conversion script
Id: cif_fix_enum 1527 2010-12-29 10:47:43Z saulius 
;
_cod_original_sg_symbol_H-M 'P 21/c'
_cod_original_formula_sum 'C38 H44 N12 Cu2 O14'
_cod_database_code 4100485

loop_
_symmetry_equiv_pos_as_xyz
'x, y, z'
'-x, y+1/2, -z+1/2'
'-x, -y, -z'
'x, -y-1/2, z-1/2'

loop_
_atom_site_label
_atom_site_type_symbol
_atom_site_fract_x
_atom_site_fract_y
_atom_site_fract_z
_atom_site_U_iso_or_equiv
_atom_site_adp_type
_atom_site_occupancy
_atom_site_symmetry_multiplicity
_atom_site_calc_flag
_atom_site_refinement_flags
_atom_site_disorder_assembly
_atom_site_disorder_group
Cu1 Cu 0.68786(3) -0.01480(4) 0.31474(4) 0.0282(2) Uani 1 1 d . . .
Cu2 Cu 0.81596(3) 0.22744(4) 0.19602(4) 0.0281(2) Uani 1 1 d . . .
N1 N 0.6308(2) -0.1143(3) 0.3786(3) 0.030(1) Uani 1 1 d . . .
N2 N 0.6122(2) -0.0343(3) 0.2200(3) 0.028(1) Uani 1 1 d . . .
N3 N 0.7327(2) -0.1387(3) 0.2679(3) 0.030(1) Uani 1 1 d . . .
N4 N 0.6002(2) 0.0701(3) 0.3563(3) 0.0230(1) Uani 1 1 d . . .
N5 N 0.9002(2) 0.2544(3) 0.2792(3) 0.0265(9) Uani 1 1 d . . .
N6 N 0.8672(2) 0.3273(3) 0.1235(3) 0.029(1) Uani 1 1 d . . .
N7 N 0.9022(2) 0.1443(3) 0.1441(3) 0.028(1) Uani 1 1 d . . .
N8 N 0.7750(2) 0.3549(3) 0.2465(3) 0.033(1) Uani 1 1 d . . .
C1 N 0.6413(3) -0.1996(4) 0.3563(3) 0.031(1) Uani 1 1 d . . .
C2 N 0.5874(3) -0.2647(4) 0.3595(4) 0.040(1) Uani 1 1 d . . .
C3 N 0.5199(3) -0.2386(4) 0.3849(4) 0.039(1) Uani 1 1 d . . .
C4 N 0.5081(3) -0.1478(4) 0.4024(4) 0.039(1) Uani 1 1 d . . .
C5 N 0.5652(3) -0.0868(4) 0.3985(3) 0.031(1) Uani 1 1 d . . .
C6 N 0.6184(3) -0.1076(4) 0.1723(3) 0.031(1) Uani 1 1 d . . .
C7 N 0.5587(3) -0.1373(4) 0.1168(4) 0.042(1) Uani 1 1 d . . .
C8 N 0.4916(3) -0.0911(4) 0.1138(4) 0.049(2) Uani 1 1 d . . .
C9 N 0.4858(3) -0.0184(4) 0.1666(4) 0.042(1) Uani 1 1 d . . .
C10 C 0.5468(3) 0.0091(4) 0.2189(3) 0.033(1) Uani 1 1 d . . .
C11 C 0.7153(3) -0.2142(4) 0.3256(4) 0.035(1) Uani 1 1 d . . .
C12 C 0.5630(3) 0.0130(4) 0.4166(3) 0.034(1) Uani 1 1 d . . .
C13 C 0.6929(3) -0.1526(4) 0.1824(3) 0.036(1) Uani 1 1 d . . .
C14 C 0.5489(3) 0.0876(4) 0.2784(4) 0.038(1) Uani 1 1 d . . .
C15 C 0.6208(3) 0.1571(4) 0.4009(4) 0.039(1) Uani 1 1 d . . .
C16 C 0.6493(3) 0.2265(4) 0.3484(4) 0.039(1) Uani 1 1 d . . .
C17 C 0.6709(3) 0.2854(4) 0.3067(4) 0.039(1) Uani 1 1 d . . .
C18 C 0.6936(3) 0.3595(4) 0.2554(4) 0.040(1) Uani 1 1 d . . .
C19 C 0.9613(3) 0.1329(4) 0.2148(3) 0.030(1) Uani 1 1 d . . .
C20 C 0.8204(3) 0.3655(4) 0.3292(3) 0.034(1) Uani 1 1 d . . .
C21 C 0.9286(3) 0.1994(4) 0.0753(3) 0.033(1) Uani 1 1 d . . .
C22 C 0.7910(3) 0.4308(4) 0.1887(4) 0.040(1) Uani 1 1 d . . .
C23 C 0.9651(3) 0.2117(3) 0.2744(3) 0.027(1) Uani 1 1 d . . .
C24 C 1.0290(3) 0.2389(4) 0.3239(3) 0.033(1) Uani 1 1 d . . .
C25 C 1.0252(3) 0.3126(4) 0.3767(3) 0.037(1) Uani 1 1 d . . .
C26 C 0.9593(3) 0.3569(4) 0.3791(3) 0.034(1) Uani 1 1 d . . .
C27 C 0.8961(3) 0.3262(4) 0.3295(3) 0.029(1) Uani 1 1 d . . .
C28 C 0.9282(3) 0.3001(4) 0.0933(3) 0.029(1) Uani 1 1 d . . .
C29 C 0.9845(3) 0.3594(4) 0.0811(3) 0.035(1) Uani 1 1 d . . .
C30 C 0.9756(3) 0.4504(4) 0.1024(4) 0.041(1) Uani 1 1 d . . .
C31 C 0.9142(3) 0.4766(4) 0.1379(4) 0.037(1) Uani 1 1 d . . .
C32 C 0.8607(3) 0.4135(4) 0.1489(3) 0.032(1) Uani 1 1 d . . .
C33 C 0.8816(3) 0.0538(4) 0.1062(4) 0.038(1) Uani 1 1 d . . .
C34 C 0.8566(3) -0.0117(4) 0.1653(4) 0.035(1) Uani 1 1 d . . .
C35 C 0.8388(3) -0.0689(4) 0.2107(4) 0.032(1) Uani 1 1 d . . .
C36 C 0.8146(3) -0.1400(4) 0.2648(4) 0.035(1) Uani 1 1 d . . .
N9 N 0.8063(2) 0.0788(3) 0.3668(3) 0.039(1) Uani 1 1 d . . .
O1 O 0.7720(2) 0.0156(3) 0.3976(2) 0.043(1) Uani 1 1 d . . .
O2 O 0.7785(2) 0.1094(3) 0.2968(3) 0.041(1) Uani 1 1 d . . .
O3 O 0.8646(2) 0.1082(3) 0.4039(3) 0.066(1) Uani 1 1 d . . .
N10A N 0.7068(11) 0.1929(16) 0.0711(16) 0.050(5) Uani 0.50 1 d P . .
N10B N 0.6854(13) 0.185(2) 0.087(2) 0.043(6) Uani 0.50 1 d P . .
O4 O 0.7251(3) 0.1805(5) 0.1407(3) 0.090(2) Uani 1 1 d . . .
O5 O 0.6334(3) 0.1690(5) 0.0494(4) 0.114(3) Uani 1 1 d . . .
O6A O 0.7506(5) 0.1944(7) 0.0201(5) 0.071(4) Uani 0.50 1 d P . .
O6B O 0.6793(9) 0.2729(12) 0.0827(9) 0.100(6) Uani 0.50 1 d P . .
N11 N 0.6311(3) 0.5850(4) 0.1418(4) 0.048(1) Uani 1 1 d . . .
O7 O 0.5947(3) 0.6474(3) 0.1060(4) 0.079(2) Uani 1 1 d . . .
O8 O 0.6740(3) 0.6002(3) 0.2067(3) 0.068(1) Uani 1 1 d . . .
O9 O 0.6254(3) 0.5073(3) 0.1135(3) 0.064(1) Uani 1 1 d . . .
N12 N 0.1271(3) 0.1251(4) 0.1005(3) 0.041(1) Uani 1 1 d . . .
O10 O 0.1652(4) 0.1056(4) 0.1662(4) 0.102(2) Uani 1 1 d . . .
O11 O 0.0896(3) 0.0667(3) 0.0592(3) 0.068(1) Uani 1 1 d . . .
O12 O 0.1219(3) 0.2043(3) 0.0790(4) 0.074(2) Uani 1 1 d . . .
O13 O 0.8031(2) 0.6672(4) 0.1408(3) 0.066(1) Uani 1 1 d . . .
C37 C 0.7815(4) 0.6600(5) 0.0539(4) 0.062(2) Uani 1 1 d . . .
O14 O 0.6877(3) 0.5408(6) 0.3911(5) 0.110(2) Uani 1 1 d . . .
C38 C 0.7029(6) 0.5531(8) 0.4722(5) 0.122(4) Uani 1 1 d . . .
H2 H 0.5960 -0.3259 0.3448 0.048 Uiso 1 1 calc R . .
H3 H 0.4823 -0.2824 0.3902 0.047 Uiso 1 1 calc R . .
H4 H 0.4614 -0.1281 0.4169 0.046 Uiso 1 1 calc R . .
H7 H 0.5636 -0.1883 0.0816 0.051 Uiso 1 1 calc R . .
H8 H 0.4501 -0.1095 0.0757 0.058 Uiso 1 1 calc R . .
H9 H 0.4398 0.0124 0.1667 0.050 Uiso 1 1 calc R . .
H11A H 0.7150 -0.2729 0.2955 0.042 Uiso 1 1 calc R . .
H11B H 0.7544 -0.2170 0.3742 0.042 Uiso 1 1 calc R . .
H12A H 0.5874 0.0241 0.4741 0.040 Uiso 1 1 calc R . .
H12B H 0.5105 0.0323 0.4145 0.040 Uiso 1 1 calc R . .
H13A H 0.6865 -0.2185 0.1716 0.043 Uiso 1 1 calc R . .
H13B H 0.7232 -0.1273 0.1404 0.043 Uiso 1 1 calc R . .
H14A H 0.5653 0.1427 0.2505 0.045 Uiso 1 1 calc R . .
H14B H 0.4983 0.0990 0.2932 0.045 Uiso 1 1 calc R . .
H15A H 0.5766 0.1814 0.4237 0.047 Uiso 1 1 calc R . .
H15B H 0.6590 0.1442 0.4489 0.047 Uiso 1 1 calc R . .
H18A H 0.6826 0.4182 0.2815 0.049 Uiso 1 1 calc R . .
H18B H 0.6647 0.3569 0.1992 0.049 Uiso 1 1 calc R . .
H19A H 1.0097 0.1265 0.1927 0.036 Uiso 1 1 calc R . .
H19B H 0.9522 0.0765 0.2455 0.036 Uiso 1 1 calc R . .
H20A H 0.7950 0.3350 0.3727 0.041 Uiso 1 1 calc R . .
H20B H 0.8247 0.4308 0.3435 0.041 Uiso 1 1 calc R . .
H21A H 0.8962 0.1872 0.0224 0.039 Uiso 1 1 calc R . .
H21B H 0.9796 0.1803 0.0675 0.039 Uiso 1 1 calc R . .
H22A H 0.7963 0.4883 0.2207 0.047 Uiso 1 1 calc R . .
H22B H 0.7486 0.4375 0.1442 0.047 Uiso 1 1 calc R . .
H24 H 1.0745 0.2077 0.3216 0.040 Uiso 1 1 calc R . .
H25 H 1.0683 0.3324 0.4113 0.044 Uiso 1 1 calc R . .
H26 H 0.9566 0.4083 0.4144 0.041 Uiso 1 1 calc R . .
H29 H 1.0279 0.3392 0.0590 0.042 Uiso 1 1 calc R . .
H30 H 1.0121 0.4939 0.0923 0.049 Uiso 1 1 calc R . .
H31 H 0.9087 0.5378 0.1547 0.044 Uiso 1 1 calc R . .
H33A H 0.8417 0.0623 0.0592 0.046 Uiso 1 1 calc R . .
H33B H 0.9252 0.0283 0.0827 0.046 Uiso 1 1 calc R . .
H36A H 0.8403 -0.1320 0.3223 0.042 Uiso 1 1 calc R . .
H36B H 0.8290 -0.1999 0.2440 0.042 Uiso 1 1 calc R . .
H13 H 0.8489 0.657 0.1511 0.079 Uiso 1 1 calc R . .
H37A H 0.7793 0.5958 0.0377 0.075 Uiso 1 1 calc R . .
H37B H 0.817 0.691 0.0236 0.075 Uiso 1 1 calc R . .
H37C H 0.732 0.687 0.0399 0.075 Uiso 1 1 calc R . .
H14 H 0.726 0.550 0.3679 0.132 Uiso 1 1 calc R . .
H38A H 0.754 0.537 0.4898 0.146 Uiso 1 1 calc R . .
H38B H 0.670 0.514 0.5017 0.146 Uiso 1 1 calc R . .
H38C H 0.694 0.616 0.4857 0.146 Uiso 1 1 calc R . .

loop_
_atom_site_aniso_label
_atom_site_aniso_U_11
_atom_site_aniso_U_22
_atom_site_aniso_U_33
_atom_site_aniso_U_23
_atom_site_aniso_U_13
_atom_site_aniso_U_12
Cu1 0.0215(3) 0.0279(3) 0.0340(4) -0.0008(3) -0.0011(3) 0.0006(3)
Cu2 0.0206(3) 0.0294(4) 0.0337(4) -0.0048(3) 0.0007(3) -0.0005(3)
N1 0.030(2) 0.026(2) 0.032(2) 0.000(2) 0.001(2) -0.001(2)
N2 0.023(2) 0.029(2) 0.031(2) 0.001(2) 0.000(2) -0.002(2)
N3 0.021(2) 0.031(2) 0.037(3) -0.002(2) -0.001(2) 0.000(2)
N4 0.028(2) 0.025(2) 0.036(2) 0.001(2) 0.000(2) -0.002(2)
N5 0.023(2) 0.029(2) 0.028(2) -0.004(2) 0.003(2) -0.005(2)
N6 0.025(2) 0.030(3) 0.033(2) 0.005(2) 0.001(2) 0.003(2)
N7 0.027(2) 0.026(2) 0.030(2) -0.002(2) 0.003(2) 0.001(2)
N8 0.022(2) 0.032(3) 0.047(3) -0.002(2) 0.007(2) 0.002(2)
C1 0.028(3) 0.028(3) 0.036(3) 0.002(2) 0.002(2) 0.004(2)
C2 0.046(3) 0.023(3) 0.050(4) -0.001(3) 0.003(3) 0.000(3)
C3 0.035(3) 0.034(3) 0.049(4) -0.001(3) 0.009(3) -0.005(3)
C4 0.031(3) 0.038(3) 0.048(4) 0.000(3) 0.012(3) -0.001(3)
C5 0.031(3) 0.033(3) 0.032(3) 0.002(2) 0.005(2) 0.005(2)
C6 0.030(3) 0.031(3) 0.032(3) 0.000(2) 0.000(2) 0.000(2)
C7 0.035(3) 0.040(3) 0.048(4) -0.005(3) -0.014(3) 0.003(3)
C8 0.037(3) 0.048(4) 0.055(4) -0.003(3) -0.021(3) -0.002(3)
C9 0.028(3) 0.039(3) 0.055(4) 0.005(3) -0.014(3) 0.002(3)
C10 0.029(3) 0.028(3) 0.041(3) 0.005(3) -0.003(2) -0.001(2)
C11 0.032(3) 0.026(3) 0.049(3) 0.001(3) 0.008(3) 0.001(2)
C12 0.033(3) 0.033(3) 0.036(3) 0.001(3) 0.013(2) 0.005(2)
C13 0.033(3) 0.038(3) 0.036(3) -0.009(3) -0.001(2) 0.003(3)
C14 0.027(3) 0.031(3) 0.053(4) 0.003(3) -0.005(3) 0.007(2)
C15 0.041(3) 0.034(3) 0.044(3) -0.006(3) 0.007(3) -0.002(3)
C16 0.031(3) 0.032(3) 0.054(4) -0.007(3) 0.009(3) 0.007(3)
C17 0.025(3) 0.034(3) 0.060(4) -0.011(3) 0.013(3) -0.002(2)
C18 0.025(3) 0.035(3) 0.063(4) -0.002(3) 0.014(3) 0.002(2)
C19 0.027(3) 0.028(3) 0.035(3) 0.002(2) 0.002(2) 0.007(2)
C20 0.034(3) 0.035(3) 0.035(3) -0.009(3) 0.013(2) 0.000(2)
C21 0.032(3) 0.040(3) 0.027(3) -0.004(2) 0.005(2) 0.002(3)
C22 0.038(3) 0.024(3) 0.059(4) 0.003(3) 0.013(3) 0.005(2)
C23 0.023(2) 0.027(3) 0.028(3) 0.007(2) 0.002(2) -0.001(2)
C24 0.023(3) 0.041(3) 0.035(3) 0.010(3) -0.002(2) -0.003(2)
C25 0.035(3) 0.044(3) 0.030(3) 0.007(3) -0.002(2) -0.017(3)
C26 0.042(3) 0.039(3) 0.022(3) -0.004(2) 0.006(2) -0.017(3)
C27 0.028(3) 0.030(3) 0.029(3) -0.001(2) 0.008(2) -0.005(2)
C28 0.025(3) 0.039(3) 0.022(3) 0.001(2) 0.001(2) 0.003(2)
C29 0.025(3) 0.045(4) 0.035(3) 0.004(3) 0.005(2) 0.002(3)
C30 0.032(3) 0.045(4) 0.048(4) 0.009(3) 0.010(3) -0.010(3)
C31 0.033(3) 0.032(3) 0.046(3) 0.003(3) 0.002(3) -0.003(3)
C32 0.025(3) 0.033(3) 0.035(3) 0.003(3) 0.000(2) 0.003(2)
C33 0.042(3) 0.033(3) 0.041(3) -0.013(3) 0.005(3) -0.002(3)
C34 0.034(3) 0.030(3) 0.043(3) -0.013(3) 0.008(3) 0.003(3)
C35 0.022(3) 0.030(3) 0.046(3) -0.010(3) 0.004(2) 0.007(2)
C36 0.021(3) 0.033(3) 0.051(4) -0.005(3) 0.001(2) 0.006(2)
N9 0.030(2) 0.041(3) 0.043(3) -0.008(2) -0.005(2) -0.003(2)
O1 0.035(2) 0.047(3) 0.043(2) 0.007(2) -0.007(2) -0.006(2)
O2 0.034(2) 0.040(2) 0.047(2) 0.000(2) 0.001(2) -0.002(2)
O3 0.049(3) 0.073(3) 0.067(3) 0.007(3) -0.021(2) -0.031(3)
N10A 0.02(1) 0.039(8) 0.08(1) 0.016(7) 0.005(8) 0.005(7)
N10B 0.01(1) 0.05(1) 0.06(1) -0.00(1) -0.01(1) -0.015(9)
O4 0.061(4) 0.144(6) 0.058(3) 0.029(4) -0.019(3) -0.050(4)
O5 0.039(3) 0.182(7) 0.110(5) -0.072(5) -0.026(3) 0.020(4)
O6A 0.040(5) 0.131(9) 0.041(5) 0.005(5) -0.002(4) 0.001(5)
O6B 0.12(1) 0.09(1) 0.08(1) 0.003(9) -0.005(9) 0.01(1)
N11 0.025(3) 0.046(3) 0.070(4) -0.001(3) 0.003(3) -0.005(2)
O7 0.045(3) 0.048(3) 0.139(5) 0.035(3) -0.008(3) 0.001(2)
O8 0.069(3) 0.062(3) 0.068(3) -0.025(3) -0.013(3) 0.010(3)
O9 0.059(3) 0.044(3) 0.079(3) -0.010(3) -0.027(3) -0.006(2)
N12 0.030(3) 0.044(3) 0.048(3) 0.012(3) -0.003(2) -0.003(2)
O10 0.143(6) 0.070(4) 0.077(4) 0.033(3) -0.049(4) -0.028(4)
O11 0.087(4) 0.044(3) 0.067(3) -0.008(3) -0.009(3) -0.003(3)
O12 0.061(3) 0.039(3) 0.111(4) 0.018(3) -0.034(3) -0.008(2)
O13 0.043(3) 0.068(3) 0.082(4) -0.013(3) -0.004(2) 0.000(3)
C37 0.061(5) 0.081(6) 0.043(4) 0.001(4) -0.003(3) 0.001(4)
O14 0.059(4) 0.129(6) 0.140(6) -0.041(5) 0.006(4) -0.005(4)
C38 0.15(1) 0.17(1) 0.040(5) -0.007(6) -0.031(5) 0.063(9)

loop_
_geom_bond_atom_site_label_1
_geom_bond_atom_site_label_2
_geom_bond_distance
_geom_bond_site_symmetry_2
_geom_bond_publ_flag
Cu1 N2 1.944(4) . ?
Cu1 O1 1.954(4) . ?
Cu1 N1 2.128(4) . ?
Cu1 N3 2.169(4) . ?
Cu1 N4 2.191(4) . ?
Cu1 O2 2.500(4) . ?
Cu2 O4 1.907(5) . ?
Cu2 N5 1.946(4) . ?
Cu2 N6 2.155(4) . ?
Cu2 N8 2.209(4) . ?
Cu2 N7 2.228(4) . ?
Cu2 O2 2.524(4) . ?
N1 C1 1.326(7) . ?
N1 C5 1.333(6) . ?
N2 C6 1.337(7) . ?
N2 C10 1.347(6) . ?
N3 C13 1.488(6) . ?
N3 C36 1.493(6) . ?
N3 C11 1.505(7) . ?
N4 C14 1.489(6) . ?
N4 C15 1.493(7) . ?
N4 C12 1.502(6) . ?
N5 C27 1.339(6) . ?
N5 C23 1.346(6) . ?
N6 C28 1.325(6) . ?
N6 C32 1.342(7) . ?
N7 C19 1.475(6) . ?
N7 C33 1.494(6) . ?
N7 C21 1.496(6) . ?
N8 C20 1.484(7) . ?
N8 C18 1.503(6) . ?
N8 C22 1.504(7) . ?
C1 C2 1.376(8) . ?
C1 C11 1.502(7) . ?
C2 C3 1.390(8) . ?
C3 C4 1.389(8) . ?
C4 C5 1.379(7) . ?
C5 C12 1.500(7) . ?
C6 C7 1.388(7) . ?
C6 C13 1.497(7) . ?
C7 C8 1.392(8) . ?
C8 C9 1.378(8) . ?
C9 C10 1.368(7) . ?
C10 O14 1.497(7) . ?
C15 C16 1.459(8) . ?
C16 C17 1.191(8) . ?
C17 C18 1.457(8) . ?
C19 C23 1.500(7) . ?
C20 C27 1.490(7) . ?
C21 C28 1.511(7) . ?
C22 C32 1.508(7) . ?
C23 C24 1.384(7) . ?
C24 C25 1.385(8) . ?
C25 C26 1.367(8) . ?
C26 C27 1.390(7) . ?
C28 C29 1.376(7) . ?
C29 C30 1.396(8) . ?
C30 C31 1.366(8) . ?
C31 C32 1.371(7) . ?
C33 C34 1.463(8) . ?
C34 C35 1.184(8) . ?
C35 C36 1.463(8) . ?
N9 O3 1.230(6) . ?
N9 O1 1.254(6) . ?
N9 O2 1.260(6) . ?
N10A O4 1.14(3) . ?
N10A O6A 1.21(2) . ?
N10A O5 1.38(2) . ?
N10B O4 1.06(3) . ?
N10B O5 1.08(3) . ?
N10B O6B 1.31(4) . ?
N11 O9 1.230(6) . ?
N11 O7 1.233(6) . ?
N11 O8 1.245(6) . ?
N12 O12 1.218(6) . ?
N12 O10 1.223(6) . ?
N12 O11 1.238(6) . ?
O13 C37 1.407(7) . ?
O14 C38 1.310(9) . ?
